data_7706729
loop_
_publ_author_name
'Chatterjee, Madhumita'
'Mondal, Sudipta'
'Hazari, Arijit Singha'
'Z\'ali\<s, Stanislav'
'Kaim, Wolfgang'
'Lahiri, Goutam Kumar'

_publ_section_title
;
 Variable electronic structure and spin distribution in
 bis(2,2'-bipyridine)-metal complexes (M = Ru or Os) of 4,5-dioxido- and
 4,5-diimido-pyrene.
;
_journal_issue 12
_journal_name_full 'Dalton transactions (Cambridge, England : 2003)'
_journal_page_first 4191
_journal_page_last 4201
_journal_paper_doi 10.1039/d1dt00282a
_journal_volume 50
_journal_year 2021
_chemical_formula_moiety 'C36 H24 N4 O2 Ru, Cl O4, 2(C6 H6)'
_chemical_formula_sum 'C48 H36 Cl N4 O6 Ru'
_chemical_formula_weight 901.32
_space_group_crystal_system monoclinic
_space_group_IT_number 14
_space_group_name_Hall '-P 2ybc'
_space_group_name_H-M_alt 'P 1 21/c 1'
_atom_sites_solution_hydrogens geom
_atom_sites_solution_primary dual
_audit_creation_date 2019-02-18
_audit_creation_method
;
Olex2 1.2
(compiled 2018.05.29 svn.r3508 for OlexSys, GUI svn.r5506)
;
_audit_update_record
;
2020-06-07 deposited with the CCDC.	2021-03-01 downloaded from the CCDC.
;
_cell_angle_alpha 90
_cell_angle_beta 92.578(2)
_cell_angle_gamma 90
_cell_formula_units_Z 8
_cell_length_a 16.1871(4)
_cell_length_b 25.7337(6)
_cell_length_c 19.8582(5)
_cell_measurement_reflns_used 23905
_cell_measurement_temperature 150(2)
_cell_measurement_theta_max 31.1490
_cell_measurement_theta_min 2.0450
_cell_volume 8263.6(3)
_computing_cell_refinement 'CrysAlisPro 1.171.38.43 (Rigaku OD, 2015)'
_computing_data_collection 'CrysAlisPro 1.171.38.43 (Rigaku OD, 2015)'
_computing_data_reduction 'CrysAlisPro 1.171.38.43 (Rigaku OD, 2015)'
_computing_molecular_graphics 'Olex2 (Dolomanov et al., 2009)'
_computing_publication_material 'Olex2 (Dolomanov et al., 2009)'
_computing_structure_refinement 'ShelXL (Sheldrick, 2015)'
_computing_structure_solution 'ShelXT (Sheldrick, 2015)'
_diffrn_ambient_temperature 150(2)
_diffrn_detector 'CCD plate'
_diffrn_measured_fraction_theta_full 0.998
_diffrn_measured_fraction_theta_max 0.998
_diffrn_measurement_details
;
List of Runs (angles in degrees, time in seconds):

  # Type    Start    End  Width  t~exp~   \w     \q     \k     \f   Frames
#--------------------------------------------------------------------------
  1  \w   -110.00  70.00   0.50    8.00    --  -20.00   0.00  36.00  360
  2  \w    -79.00   9.00   0.50    8.00    --  -20.00 -72.00-108.00  176
  3  \w    -53.00 -21.00   0.50    8.00    --  -20.00  72.00  36.00   64
  4  \w   -110.00-104.50   0.50    8.00    --  -20.00   0.00 -36.00   11
;
_diffrn_measurement_device 'abstract diffractometer'
_diffrn_measurement_device_type 'dtrek-CrysAlisPro-abstract goniometer imported rigaku-d*trek images'
_diffrn_measurement_method '\w scans'
_diffrn_orient_matrix_type 'CrysAlisPro convention (1999,Acta A55,543-557)'
_diffrn_orient_matrix_UB_11 -0.0327515000
_diffrn_orient_matrix_UB_12 0.0102428000
_diffrn_orient_matrix_UB_13 0.0185396000
_diffrn_orient_matrix_UB_21 -0.0195830000
_diffrn_orient_matrix_UB_22 -0.0246580000
_diffrn_orient_matrix_UB_23 -0.0007661000
_diffrn_orient_matrix_UB_31 0.0216434000
_diffrn_orient_matrix_UB_32 -0.0068253000
_diffrn_orient_matrix_UB_33 0.0305602000
_diffrn_radiation_monochromator graphite
_diffrn_radiation_probe x-ray
_diffrn_radiation_type MoK\a
_diffrn_radiation_wavelength 0.71073
_diffrn_reflns_av_R_equivalents 0.0498
_diffrn_reflns_av_unetI/netI 0.0497
_diffrn_reflns_Laue_measured_fraction_full 0.998
_diffrn_reflns_Laue_measured_fraction_max 0.998
_diffrn_reflns_limit_h_max 18
_diffrn_reflns_limit_h_min -19
_diffrn_reflns_limit_k_max 30
_diffrn_reflns_limit_k_min -29
_diffrn_reflns_limit_l_max 23
_diffrn_reflns_limit_l_min -22
_diffrn_reflns_number 47058
_diffrn_reflns_point_group_measured_fraction_full 0.998
_diffrn_reflns_point_group_measured_fraction_max 0.998
_diffrn_reflns_theta_full 25.0
_diffrn_reflns_theta_max 25.0
_diffrn_reflns_theta_min 1.886
_diffrn_source 'fine-focus sealed X-ray tube'
_diffrn_source_type 'Enhance (Mo) X-ray Source'
_exptl_absorpt_coefficient_mu 0.500
_exptl_absorpt_correction_T_max 1.00000
_exptl_absorpt_correction_T_min 0.80381
_exptl_absorpt_correction_type multi-scan
_exptl_absorpt_process_details
;
CrysAlisPro 1.171.38.43 (Rigaku Oxford Diffraction, 2015)
Empirical absorption correction using spherical harmonics,
 implemented in SCALE3 ABSPACK scaling algorithm.
;
_exptl_crystal_density_diffrn 1.449
_exptl_crystal_description plate
_exptl_crystal_F_000 3688
_refine_diff_density_max 0.915
_refine_diff_density_min -0.842
_refine_diff_density_rms 0.107
_refine_ls_extinction_method none
_refine_ls_goodness_of_fit_ref 1.225
_refine_ls_hydrogen_treatment constr
_refine_ls_matrix_type full
_refine_ls_number_parameters 1081
_refine_ls_number_reflns 14533
_refine_ls_number_restraints 0
_refine_ls_restrained_S_all 1.225
_refine_ls_R_factor_all 0.0777
_refine_ls_R_factor_gt 0.0673
_refine_ls_shift/su_max 0.001
_refine_ls_shift/su_mean 0.000
_refine_ls_structure_factor_coef Fsqd
_refine_ls_weighting_details 'w=1/[\s^2^(Fo^2^)+(0.0211P)^2^+42.2655P] where P=(Fo^2^+2Fc^2^)/3'
_refine_ls_weighting_scheme calc
_refine_ls_wR_factor_gt 0.1411
_refine_ls_wR_factor_ref 0.1465
_reflns_Friedel_coverage 0.000
_reflns_number_gt 12741
_reflns_number_total 14533
_reflns_threshold_expression 'I > 2\s(I)'
_cod_data_source_file d1dt00282a2.cif
_cod_data_source_block '[1](ClO4)'
_cod_depositor_comments
;
Adding full bibliography for 7706729--7706732.cif.

2024-09-23
Z value and formula fixed to values more according to usual
chemical conventions.                 miguel
;
_cod_original_formula_sum 'C96 H72 Cl2 N8 O12 Ru2'
_cod_original_formula_weight 1802.65
_cod_original_formula_moiety '2(C36 H24 N4 O2 Ru), 2(Cl O4), 4(C6 H6)'
_cod_original_formula_units_Z 4
_cod_database_code 7706729
_shelx_shelxl_version_number 2017/1
_chemical_oxdiff_formula 'C25 H32 N8 O10 Cl1 Ru1'
_shelx_space_group_comment
;
The symmetry employed for this shelxl refinement is uniquely defined
by the following loop, which should always be used as a source of
symmetry information in preference to the above space-group names.
They are only intended as comments.
;
_reflns_odcompleteness_completeness 99.93
_reflns_odcompleteness_iscentric 1
_reflns_odcompleteness_theta 26.32
_olex2_refinement_description
;
1. Fixed Uiso
 At 1.2 times of:
  All C(H) groups
2.a Aromatic/amide H refined with riding coordinates:
 C30(H30), C33(H33), C34(H34), C23(H23), C8(H8), C29(H29), C35(H35), C66(H66),
 C60(H60), C64(H64), C59(H59), C6(H6), C36(H36), C61(H61), C62(H62), C28(H28),
 C27(H27), C20(H20), C54(H54), C13(H13), C53(H53), C24(H24), C56(H56), C69(H69),
  C9(H9), C65(H65), C45(H45), C55(H55), C63(H63), C17(H17), C12(H12), C18(H18),
 C25(H25), C49(H49), C4(H4), C26(H26), C72(H72), C40(H40), C71(H71), C42(H42),
 C70(H70), C11(H11), C02G(H02G), C5(H5), C41(H41), C19(H19), C44(H44), C47(H47),
  C02N(H02N), C48(H48), C02Q(H02Q), C02R(H02R), C02S(H02S), C02T(H02T),
 C73(H73), C85(H85), C74(H74), C89(H89), C77(H77), C90(H90), C78(H78), C88(H88),
  C79(H79), C76(H76), C86(H86), C84(H84), C87(H87), C82(H82), C81(H81),
 C83(H83), C75(H75), C80(H80)
;
_olex2_submission_special_instructions 'No special instructions were received'
_oxdiff_exptl_absorpt_empirical_details
;
Empirical correction (ABSPACK) includes:
- Absorption correction using spherical harmonics
- Frame scaling
- Detector area scaling
;
_oxdiff_exptl_absorpt_empirical_full_max 1.564
_oxdiff_exptl_absorpt_empirical_full_min 0.739

loop_
_space_group_symop_operation_xyz
'x, y, z'
'-x, y+1/2, -z+1/2'
'-x, -y, -z'
'x, -y-1/2, z-1/2'

loop_
_atom_site_label
_atom_site_type_symbol
_atom_site_fract_x
_atom_site_fract_y
_atom_site_fract_z
_atom_site_U_iso_or_equiv
_atom_site_adp_type
_atom_site_occupancy
_atom_site_site_symmetry_order
_atom_site_calc_flag
_atom_site_refinement_flags_posn
_atom_site_refinement_flags_adp
_atom_site_refinement_flags_occupancy
_atom_site_disorder_assembly
_atom_site_disorder_group
Ru1 Ru 0.33901(2) 0.89581(2) 0.48970(2) 0.01830(11) Uani 1 1 d . . . . .
Ru2 Ru 0.16206(2) 0.60187(2) 0.53035(2) 0.01884(11) Uani 1 1 d . . . . .
Cl2 Cl 0.23726(8) 0.47649(5) 0.75214(7) 0.0304(3) Uani 1 1 d . . . . .
Cl1 Cl 0.24671(10) 0.66062(5) 0.25705(7) 0.0354(3) Uani 1 1 d . . . . .
O2 O 0.2910(2) 0.97033(13) 0.47812(17) 0.0230(8) Uani 1 1 d . . . . .
O1 O 0.2371(2) 0.88985(13) 0.54699(17) 0.0229(8) Uani 1 1 d . . . . .
O3 O 0.2055(2) 0.52633(13) 0.54004(17) 0.0220(8) Uani 1 1 d . . . . .
O4 O 0.2675(2) 0.60736(13) 0.47718(17) 0.0225(8) Uani 1 1 d . . . . .
N3 N 0.3639(2) 0.81909(16) 0.5003(2) 0.0211(9) Uani 1 1 d . . . . .
N1 N 0.4157(3) 0.92150(15) 0.5676(2) 0.0202(9) Uani 1 1 d . . . . .
N2 N 0.4445(3) 0.90899(16) 0.4411(2) 0.0214(9) Uani 1 1 d . . . . .
N6 N 0.2298(3) 0.62869(16) 0.6128(2) 0.0208(9) Uani 1 1 d . . . . .
O9 O 0.1754(2) 0.51585(16) 0.7396(2) 0.0427(11) Uani 1 1 d . . . . .
N8 N 0.0528(3) 0.58882(16) 0.5734(2) 0.0217(9) Uani 1 1 d . . . . .
N4 N 0.2700(2) 0.86623(16) 0.4097(2) 0.0200(9) Uani 1 1 d . . . . .
N5 N 0.1379(3) 0.67904(16) 0.5246(2) 0.0253(10) Uani 1 1 d . . . . .
N7 N 0.0899(3) 0.57935(16) 0.4482(2) 0.0218(9) Uani 1 1 d . . . . .
C30 C 0.3257(4) 0.7331(2) 0.4633(3) 0.0304(13) Uani 1 1 d . . . . .
H30 H 0.294350 0.711751 0.434279 0.036 Uiso 1 1 calc R . . . .
C37 C 0.2728(3) 0.5198(2) 0.5081(2) 0.0226(11) Uani 1 1 d . . . . .
C32 C 0.2668(3) 0.8133(2) 0.4067(3) 0.0225(11) Uani 1 1 d . . . . .
C52 C 0.4169(3) 0.5086(2) 0.4325(3) 0.0300(13) Uani 1 1 d . . . . .
C67 C 0.0108(3) 0.56513(19) 0.4609(3) 0.0228(11) Uani 1 1 d . . . . .
O6 O 0.1738(3) 0.68947(19) 0.2397(3) 0.0651(16) Uani 1 1 d . . . . .
C33 C 0.2170(3) 0.7883(2) 0.3576(3) 0.0294(13) Uani 1 1 d . . . . .
H33 H 0.214951 0.752196 0.355919 0.035 Uiso 1 1 calc R . . . .
C34 C 0.1711(3) 0.8175(2) 0.3119(3) 0.0311(13) Uani 1 1 d . . . . .
H34 H 0.137033 0.801292 0.279287 0.037 Uiso 1 1 calc R . . . .
C7 C 0.0541(4) 1.0726(2) 0.5423(3) 0.0328(14) Uani 1 1 d . . . . .
C68 C -0.0104(3) 0.57155(19) 0.5314(3) 0.0231(11) Uani 1 1 d . . . . .
C23 C 0.5508(3) 0.9552(2) 0.5988(3) 0.0302(13) Uani 1 1 d . . . . .
H23 H 0.603183 0.965256 0.586513 0.036 Uiso 1 1 calc R . . . .
C31 C 0.3202(3) 0.78671(19) 0.4573(3) 0.0217(11) Uani 1 1 d . . . . .
C2 C 0.2224(3) 0.9758(2) 0.5101(3) 0.0226(11) Uani 1 1 d . . . . .
C16 C 0.1011(3) 1.0257(2) 0.5442(3) 0.0248(12) Uani 1 1 d . . . . .
C38 C 0.3050(3) 0.5632(2) 0.4732(3) 0.0239(12) Uani 1 1 d . . . . .
C8 C -0.0192(4) 1.0747(3) 0.5799(3) 0.0367(15) Uani 1 1 d . . . . .
H8 H -0.050341 1.105095 0.579248 0.044 Uiso 1 1 calc R . . . .
C29 C 0.3780(4) 0.7116(2) 0.5127(3) 0.0336(14) Uani 1 1 d . . . . .
H29 H 0.383043 0.675704 0.517015 0.040 Uiso 1 1 calc R . . . .
C35 C 0.1758(3) 0.8712(2) 0.3146(3) 0.0284(12) Uani 1 1 d . . . . .
H35 H 0.145874 0.891472 0.283350 0.034 Uiso 1 1 calc R . . . .
C1 C 0.1948(3) 0.9327(2) 0.5476(2) 0.0223(11) Uani 1 1 d . . . . .
C66 C -0.0415(3) 0.5462(2) 0.4094(3) 0.0291(13) Uani 1 1 d . . . . .
H66 H -0.094734 0.535581 0.418480 0.035 Uiso 1 1 calc R . . . .
C21 C 0.5093(3) 0.92920(19) 0.4795(3) 0.0218(11) Uani 1 1 d . . . . .
C22 C 0.4925(3) 0.93654(19) 0.5508(3) 0.0223(11) Uani 1 1 d . . . . .
O5 O 0.2345(4) 0.60621(18) 0.2521(3) 0.0725(17) Uani 1 1 d . . . . .
C60 C 0.3330(4) 0.6729(2) 0.7117(3) 0.0324(13) Uani 1 1 d . . . . .
H60 H 0.368280 0.687675 0.744596 0.039 Uiso 1 1 calc R . . . .
C57 C 0.1788(3) 0.7096(2) 0.5713(3) 0.0258(12) Uani 1 1 d . . . . .
C64 C 0.0649(4) 0.5589(2) 0.3319(3) 0.0319(13) Uani 1 1 d . . . . .
H64 H 0.083875 0.557716 0.288406 0.038 Uiso 1 1 calc R . . . .
C15 C 0.0745(3) 0.9826(2) 0.5826(3) 0.0245(12) Uani 1 1 d . . . . .
C39 C 0.3779(3) 0.5577(2) 0.4338(3) 0.0261(12) Uani 1 1 d . . . . .
C59 C 0.2834(3) 0.7041(2) 0.6698(3) 0.0287(12) Uani 1 1 d . . . . .
H59 H 0.284644 0.740020 0.674557 0.034 Uiso 1 1 calc R . . . .
C6 C 0.0812(4) 1.1145(2) 0.5052(3) 0.0358(14) Uani 1 1 d . . . . .
H6 H 0.051089 1.145298 0.504560 0.043 Uiso 1 1 calc R . . . .
C36 C 0.2257(3) 0.8940(2) 0.3642(2) 0.0236(11) Uani 1 1 d . . . . .
H36 H 0.228516 0.930024 0.366152 0.028 Uiso 1 1 calc R . . . .
C14 C 0.1207(3) 0.9358(2) 0.5859(3) 0.0246(12) Uani 1 1 d . . . . .
C61 C 0.3295(3) 0.6200(2) 0.7039(3) 0.0307(13) Uani 1 1 d . . . . .
H61 H 0.362279 0.598546 0.731654 0.037 Uiso 1 1 calc R . . . .
C58 C 0.2318(3) 0.6811(2) 0.6207(3) 0.0238(11) Uani 1 1 d . . . . .
C51 C 0.3860(3) 0.4655(2) 0.4683(3) 0.0313(14) Uani 1 1 d . . . . .
C62 C 0.2766(3) 0.5989(2) 0.6545(3) 0.0250(11) Uani 1 1 d . . . . .
H62 H 0.273528 0.562923 0.650116 0.030 Uiso 1 1 calc R . . . .
C50 C 0.3155(3) 0.4704(2) 0.5079(3) 0.0300(13) Uani 1 1 d . . . . .
C28 C 0.4230(4) 0.7446(2) 0.5558(3) 0.0323(13) Uani 1 1 d . . . . .
H28 H 0.458426 0.730991 0.589541 0.039 Uiso 1 1 calc R . . . .
O10 O 0.2562(4) 0.4734(2) 0.8218(2) 0.0702(16) Uani 1 1 d . . . . .
C27 C 0.4147(3) 0.7975(2) 0.5484(3) 0.0270(12) Uani 1 1 d . . . . .
H27 H 0.445238 0.819252 0.577552 0.032 Uiso 1 1 calc R . . . .
C20 C 0.5841(3) 0.9406(2) 0.4513(3) 0.0296(13) Uani 1 1 d . . . . .
H20 H 0.627249 0.954832 0.477719 0.035 Uiso 1 1 calc R . . . .
C54 C 0.0773(4) 0.7554(2) 0.4743(3) 0.0374(14) Uani 1 1 d . . . . .
H54 H 0.042414 0.770135 0.440970 0.045 Uiso 1 1 calc R . . . .
C13 C 0.0945(3) 0.8953(2) 0.6255(3) 0.0295(12) Uani 1 1 d . . . . .
H13 H 0.125761 0.865002 0.628764 0.035 Uiso 1 1 calc R . . . .
C53 C 0.0882(3) 0.7021(2) 0.4778(3) 0.0296(13) Uani 1 1 d . . . . .
H53 H 0.059790 0.681379 0.446226 0.036 Uiso 1 1 calc R . . . .
O12 O 0.3102(3) 0.4886(2) 0.7181(3) 0.0602(15) Uani 1 1 d . . . . .
C24 C 0.5288(4) 0.9582(2) 0.6652(3) 0.0364(15) Uani 1 1 d . . . . .
H24 H 0.566291 0.970680 0.698205 0.044 Uiso 1 1 calc R . . . .
C56 C 0.1700(4) 0.7631(2) 0.5703(3) 0.0322(13) Uani 1 1 d . . . . .
H56 H 0.198270 0.783330 0.602542 0.039 Uiso 1 1 calc R . . . .
C69 C -0.0884(3) 0.5621(2) 0.5553(3) 0.0330(14) Uani 1 1 d . . . . .
H69 H -0.130868 0.550376 0.526064 0.040 Uiso 1 1 calc R . . . .
C9 C -0.0443(4) 1.0341(2) 0.6159(3) 0.0360(14) Uani 1 1 d . . . . .
H9 H -0.092577 1.036922 0.639344 0.043 Uiso 1 1 calc R . . . .
C65 C -0.0146(4) 0.5433(2) 0.3449(3) 0.0351(14) Uani 1 1 d . . . . .
H65 H -0.049675 0.530886 0.310142 0.042 Uiso 1 1 calc R . . . .
C43 C 0.4896(4) 0.5038(3) 0.3936(3) 0.0389(16) Uani 1 1 d . . . . .
C45 C 0.4984(4) 0.4131(3) 0.4244(4) 0.049(2) Uani 1 1 d . . . . .
H45 H 0.525105 0.381364 0.420582 0.059 Uiso 1 1 calc R . . . .
C3 C 0.1752(3) 1.0234(2) 0.5077(3) 0.0264(12) Uani 1 1 d . . . . .
C55 C 0.1194(4) 0.7863(2) 0.5214(3) 0.0359(14) Uani 1 1 d . . . . .
H55 H 0.113594 0.822264 0.520114 0.043 Uiso 1 1 calc R . . . .
C63 C 0.1154(3) 0.5763(2) 0.3848(3) 0.0265(12) Uani 1 1 d . . . . .
H63 H 0.169126 0.586280 0.376396 0.032 Uiso 1 1 calc R . . . .
C17 C 0.4561(3) 0.8998(2) 0.3753(3) 0.0290(12) Uani 1 1 d . . . . .
H17 H 0.412645 0.885739 0.349051 0.035 Uiso 1 1 calc R . . . .
C12 C 0.0223(4) 0.8991(3) 0.6603(3) 0.0366(14) Uani 1 1 d . . . . .
H12 H 0.005304 0.871316 0.686361 0.044 Uiso 1 1 calc R . . . .
C18 C 0.5283(4) 0.9102(3) 0.3453(3) 0.0389(15) Uani 1 1 d . . . . .
H18 H 0.533465 0.903545 0.299673 0.047 Uiso 1 1 calc R . . . .
C25 C 0.4516(4) 0.9428(2) 0.6821(3) 0.0338(14) Uani 1 1 d . . . . .
H25 H 0.436479 0.944579 0.726696 0.041 Uiso 1 1 calc R . . . .
C49 C 0.2882(4) 0.4283(2) 0.5458(3) 0.0384(15) Uani 1 1 d . . . . .
H49 H 0.243022 0.431974 0.572782 0.046 Uiso 1 1 calc R . . . .
C4 C 0.1992(4) 1.0658(2) 0.4701(3) 0.0317(13) Uani 1 1 d . . . . .
H4 H 0.246674 1.064028 0.445441 0.038 Uiso 1 1 calc R . . . .
C26 C 0.3955(4) 0.9245(2) 0.6322(3) 0.0280(12) Uani 1 1 d . . . . .
H26 H 0.343016 0.914244 0.643995 0.034 Uiso 1 1 calc R . . . .
C72 C 0.0380(4) 0.5958(2) 0.6388(3) 0.0319(13) Uani 1 1 d . . . . .
H72 H 0.080911 0.607251 0.667878 0.038 Uiso 1 1 calc R . . . .
C40 C 0.4081(3) 0.5995(3) 0.3978(3) 0.0333(13) Uani 1 1 d . . . . .
H40 H 0.380913 0.631302 0.398088 0.040 Uiso 1 1 calc R . . . .
C10 C 0.0014(3) 0.9862(2) 0.6193(3) 0.0322(14) Uani 1 1 d . . . . .
C71 C -0.0383(4) 0.5866(3) 0.6644(3) 0.0410(15) Uani 1 1 d . . . . .
H71 H -0.046273 0.591625 0.710060 0.049 Uiso 1 1 calc R . . . .
C42 C 0.5184(4) 0.5470(3) 0.3598(3) 0.0443(17) Uani 1 1 d . . . . .
H42 H 0.565941 0.543942 0.335535 0.053 Uiso 1 1 calc R . . . .
C70 C -0.1029(4) 0.5700(3) 0.6220(3) 0.0405(15) Uani 1 1 d . . . . .
H70 H -0.155067 0.564282 0.638302 0.049 Uiso 1 1 calc R . . . .
C46 C 0.4266(4) 0.4167(3) 0.4660(3) 0.0436(17) Uani 1 1 d . . . . .
C11 C -0.0239(4) 0.9435(3) 0.6564(3) 0.0371(14) Uani 1 1 d . . . . .
H11 H -0.072988 0.945273 0.678895 0.045 Uiso 1 1 calc R . . . .
C02G C 0.3213(4) 0.4386(3) 0.2946(3) 0.0413(16) Uani 1 1 d . . . . .
H02G H 0.365844 0.442227 0.325518 0.050 Uiso 1 1 calc R . . . .
C5 C 0.1517(4) 1.1114(2) 0.4694(3) 0.0420(16) Uani 1 1 d . . . . .
H5 H 0.168103 1.139860 0.444401 0.050 Uiso 1 1 calc R . . . .
C41 C 0.4787(4) 0.5936(3) 0.3613(3) 0.0419(16) Uani 1 1 d . . . . .
H41 H 0.499085 0.621758 0.337770 0.050 Uiso 1 1 calc R . . . .
C19 C 0.5941(4) 0.9307(2) 0.3840(3) 0.0371(14) Uani 1 1 d . . . . .
H19 H 0.644204 0.937744 0.364735 0.044 Uiso 1 1 calc R . . . .
O11 O 0.2059(4) 0.4280(2) 0.7281(4) 0.090(2) Uani 1 1 d . . . . .
C44 C 0.5267(4) 0.4542(3) 0.3918(3) 0.0499(19) Uani 1 1 d . . . . .
H44 H 0.573299 0.449932 0.366634 0.060 Uiso 1 1 calc R . . . .
C47 C 0.3968(4) 0.3753(3) 0.5024(4) 0.050(2) Uani 1 1 d . . . . .
H47 H 0.422617 0.343132 0.499681 0.060 Uiso 1 1 calc R . . . .
C02N C 0.2825(4) 0.4814(3) 0.2697(3) 0.0411(15) Uani 1 1 d . . . . .
H02N H 0.300252 0.514191 0.283749 0.049 Uiso 1 1 calc R . . . .
O7 O 0.3030(5) 0.6730(2) 0.2082(5) 0.132(4) Uani 1 1 d . . . . .
C48 C 0.3297(5) 0.3804(2) 0.5426(4) 0.052(2) Uani 1 1 d . . . . .
H48 H 0.312015 0.352234 0.567454 0.062 Uiso 1 1 calc R . . . .
C02Q C 0.1900(4) 0.4284(3) 0.2041(3) 0.0496(19) Uani 1 1 d . . . . .
H02Q H 0.144903 0.424995 0.173690 0.060 Uiso 1 1 calc R . . . .
C02R C 0.2166(4) 0.4767(3) 0.2237(3) 0.0462(17) Uani 1 1 d . . . . .
H02R H 0.190366 0.506181 0.206106 0.055 Uiso 1 1 calc R . . . .
C02S C 0.2959(4) 0.3898(3) 0.2747(4) 0.0485(17) Uani 1 1 d . . . . .
H02S H 0.323042 0.360526 0.291828 0.058 Uiso 1 1 calc R . . . .
C02T C 0.2295(5) 0.3847(3) 0.2290(4) 0.056(2) Uani 1 1 d . . . . .
H02T H 0.211681 0.351932 0.215175 0.067 Uiso 1 1 calc R . . . .
O8 O 0.2752(7) 0.6741(3) 0.3194(4) 0.176(5) Uani 1 1 d . . . . .
C73 C -0.0676(8) 0.6863(4) 0.3282(6) 0.100(4) Uani 1 1 d . . . . .
H73 H -0.047969 0.654752 0.312564 0.120 Uiso 1 1 calc R . . . .
C85 C 0.5804(7) 0.7393(6) 0.2571(6) 0.126(5) Uani 1 1 d . . . . .
H85 H 0.598858 0.731423 0.214611 0.151 Uiso 1 1 calc R . . . .
C74 C -0.1253(8) 0.6854(5) 0.3749(8) 0.112(4) Uani 1 1 d . . . . .
H74 H -0.145913 0.654009 0.390185 0.134 Uiso 1 1 calc R . . . .
C89 C 0.4742(7) 0.7417(4) 0.3334(5) 0.085(3) Uani 1 1 d . . . . .
H89 H 0.419580 0.735409 0.343629 0.102 Uiso 1 1 calc R . . . .
C77 C -0.0662(8) 0.7776(4) 0.3256(6) 0.095(4) Uani 1 1 d . . . . .
H77 H -0.047861 0.808848 0.307986 0.114 Uiso 1 1 calc R . . . .
C90 C 0.4989(6) 0.7304(4) 0.2717(6) 0.086(3) Uani 1 1 d . . . . .
H90 H 0.461867 0.716822 0.239126 0.103 Uiso 1 1 calc R . . . .
C78 C -0.0362(7) 0.7314(5) 0.3023(6) 0.101(4) Uani 1 1 d . . . . .
H78 H 0.003885 0.730552 0.270227 0.121 Uiso 1 1 calc R . . . .
C88 C 0.5277(7) 0.7624(4) 0.3820(5) 0.089(3) Uani 1 1 d . . . . .
H88 H 0.508676 0.769491 0.424517 0.107 Uiso 1 1 calc R . . . .
C79 C 0.6550(6) 0.6825(4) 0.0872(6) 0.093(3) Uani 1 1 d . . . . .
H79 H 0.613800 0.663389 0.064297 0.111 Uiso 1 1 calc R . . . .
C76 C -0.1249(7) 0.7779(4) 0.3761(7) 0.094(4) Uani 1 1 d . . . . .
H76 H -0.144069 0.809025 0.393307 0.112 Uiso 1 1 calc R . . . .
C86 C 0.6358(8) 0.7606(6) 0.3072(7) 0.129(5) Uani 1 1 d . . . . .
H86 H 0.690723 0.766315 0.297479 0.154 Uiso 1 1 calc R . . . .
C84 C 0.6989(7) 0.6612(4) 0.1394(6) 0.094(3) Uani 1 1 d . . . . .
H84 H 0.688902 0.627122 0.152094 0.112 Uiso 1 1 calc R . . . .
C87 C 0.6093(8) 0.7727(4) 0.3690(6) 0.094(3) Uani 1 1 d . . . . .
H87 H 0.644820 0.787584 0.401668 0.113 Uiso 1 1 calc R . . . .
C82 C 0.7768(8) 0.7423(5) 0.1553(6) 0.111(4) Uani 1 1 d . . . . .
H82 H 0.818120 0.761116 0.178368 0.133 Uiso 1 1 calc R . . . .
C81 C 0.7329(10) 0.7639(5) 0.1034(7) 0.126(5) Uani 1 1 d . . . . .
H81 H 0.742400 0.798171 0.091221 0.152 Uiso 1 1 calc R . . . .
C83 C 0.7595(8) 0.6904(6) 0.1744(6) 0.108(4) Uani 1 1 d . . . . .
H83 H 0.789003 0.675609 0.210861 0.130 Uiso 1 1 calc R . . . .
C75 C -0.1528(7) 0.7312(5) 0.3993(8) 0.122(5) Uani 1 1 d . . . . .
H75 H -0.191476 0.730966 0.432582 0.146 Uiso 1 1 calc R . . . .
C80 C 0.6721(8) 0.7340(5) 0.0676(6) 0.109(4) Uani 1 1 d . . . . .
H80 H 0.642971 0.748511 0.030793 0.131 Uiso 1 1 calc R . . . .

loop_
_atom_site_aniso_label
_atom_site_aniso_U_11
_atom_site_aniso_U_22
_atom_site_aniso_U_33
_atom_site_aniso_U_23
_atom_site_aniso_U_13
_atom_site_aniso_U_12
Ru1 0.0171(2) 0.0167(2) 0.0210(2) -0.00172(16) -0.00137(16) -0.00018(16)
Ru2 0.0164(2) 0.0185(2) 0.0214(2) -0.00305(16) -0.00181(16) -0.00235(17)
Cl2 0.0229(7) 0.0320(7) 0.0365(8) 0.0005(6) 0.0023(6) 0.0015(6)
Cl1 0.0476(9) 0.0252(7) 0.0327(8) -0.0015(6) -0.0081(7) 0.0013(7)
O2 0.026(2) 0.0187(18) 0.0240(19) -0.0016(14) -0.0036(16) 0.0004(15)
O1 0.0189(18) 0.0203(18) 0.030(2) -0.0027(15) 0.0013(15) 0.0012(15)
O3 0.0181(18) 0.0216(18) 0.0263(19) -0.0027(15) -0.0011(15) -0.0027(15)
O4 0.0200(18) 0.0233(19) 0.0241(19) -0.0030(15) -0.0011(14) -0.0022(15)
N3 0.013(2) 0.022(2) 0.029(2) -0.0028(18) 0.0012(18) 0.0004(17)
N1 0.022(2) 0.018(2) 0.020(2) -0.0016(17) -0.0027(18) -0.0008(17)
N2 0.023(2) 0.020(2) 0.021(2) -0.0001(17) -0.0040(18) 0.0013(18)
N6 0.017(2) 0.023(2) 0.022(2) -0.0041(18) 0.0027(17) -0.0002(18)
O9 0.021(2) 0.040(2) 0.067(3) -0.004(2) -0.001(2) 0.0058(18)
N8 0.017(2) 0.022(2) 0.026(2) -0.0008(18) 0.0013(18) -0.0020(17)
N4 0.016(2) 0.022(2) 0.022(2) -0.0016(17) 0.0002(17) -0.0008(17)
N5 0.025(2) 0.021(2) 0.030(2) -0.0030(19) -0.002(2) 0.0011(19)
N7 0.024(2) 0.020(2) 0.022(2) -0.0019(17) -0.0020(18) 0.0004(18)
C30 0.033(3) 0.023(3) 0.036(3) -0.004(2) 0.004(3) -0.006(2)
C37 0.023(3) 0.025(3) 0.019(3) -0.008(2) -0.008(2) -0.001(2)
C32 0.020(3) 0.021(3) 0.026(3) -0.003(2) 0.006(2) -0.004(2)
C52 0.021(3) 0.041(3) 0.027(3) -0.017(3) -0.009(2) 0.005(2)
C67 0.018(3) 0.019(3) 0.031(3) 0.000(2) -0.004(2) -0.002(2)
O6 0.053(3) 0.046(3) 0.094(4) -0.017(3) -0.027(3) 0.015(2)
C33 0.033(3) 0.021(3) 0.033(3) -0.006(2) -0.002(3) -0.004(2)
C34 0.023(3) 0.042(3) 0.028(3) -0.010(3) -0.002(2) -0.004(3)
C7 0.036(3) 0.030(3) 0.031(3) -0.009(2) -0.015(3) 0.008(3)
C68 0.019(3) 0.018(3) 0.032(3) 0.001(2) -0.004(2) -0.001(2)
C23 0.022(3) 0.028(3) 0.039(3) -0.005(2) -0.007(2) 0.003(2)
C31 0.022(3) 0.020(3) 0.023(3) -0.003(2) 0.002(2) 0.000(2)
C2 0.016(3) 0.025(3) 0.026(3) -0.009(2) -0.008(2) 0.004(2)
C16 0.022(3) 0.031(3) 0.021(3) -0.012(2) -0.011(2) 0.008(2)
C38 0.018(3) 0.033(3) 0.020(3) -0.010(2) -0.007(2) -0.003(2)
C8 0.028(3) 0.046(4) 0.036(3) -0.014(3) -0.006(3) 0.020(3)
C29 0.038(3) 0.018(3) 0.045(4) 0.004(2) 0.004(3) 0.006(2)
C35 0.024(3) 0.038(3) 0.022(3) 0.000(2) -0.004(2) 0.005(2)
C1 0.021(3) 0.027(3) 0.018(3) -0.002(2) -0.007(2) 0.003(2)
C66 0.022(3) 0.027(3) 0.037(3) 0.000(2) -0.009(2) -0.005(2)
C21 0.022(3) 0.017(2) 0.026(3) 0.000(2) -0.001(2) 0.000(2)
C22 0.025(3) 0.015(2) 0.027(3) -0.001(2) -0.003(2) 0.001(2)
O5 0.087(4) 0.025(2) 0.107(5) 0.004(3) 0.020(4) 0.003(3)
C60 0.028(3) 0.043(3) 0.026(3) -0.013(3) -0.005(2) 0.003(3)
C57 0.019(3) 0.024(3) 0.035(3) -0.007(2) 0.002(2) -0.001(2)
C64 0.032(3) 0.038(3) 0.025(3) -0.006(2) -0.008(2) -0.001(3)
C15 0.022(3) 0.033(3) 0.018(3) -0.005(2) -0.006(2) -0.002(2)
C39 0.019(3) 0.038(3) 0.021(3) -0.010(2) -0.006(2) 0.001(2)
C59 0.028(3) 0.027(3) 0.032(3) -0.009(2) 0.003(2) -0.006(2)
C6 0.035(3) 0.028(3) 0.043(4) -0.005(3) -0.007(3) 0.014(3)
C36 0.023(3) 0.024(3) 0.024(3) -0.004(2) 0.002(2) 0.003(2)
C14 0.020(3) 0.034(3) 0.020(3) -0.006(2) -0.004(2) 0.002(2)
C61 0.027(3) 0.039(3) 0.025(3) -0.006(2) -0.002(2) 0.009(3)
C58 0.021(3) 0.024(3) 0.026(3) -0.003(2) 0.003(2) -0.002(2)
C51 0.022(3) 0.039(3) 0.031(3) -0.017(3) -0.017(2) 0.009(2)
C62 0.024(3) 0.028(3) 0.022(3) -0.003(2) -0.001(2) 0.000(2)
C50 0.027(3) 0.029(3) 0.032(3) -0.013(2) -0.016(2) 0.004(2)
C28 0.033(3) 0.025(3) 0.039(3) 0.004(2) -0.004(3) 0.004(2)
O10 0.077(4) 0.096(4) 0.038(3) 0.012(3) 0.008(3) 0.020(3)
C27 0.027(3) 0.023(3) 0.031(3) 0.001(2) -0.004(2) 0.002(2)
C20 0.025(3) 0.029(3) 0.034(3) 0.002(2) -0.003(2) -0.001(2)
C54 0.040(4) 0.030(3) 0.042(4) 0.002(3) -0.005(3) 0.006(3)
C13 0.029(3) 0.035(3) 0.024(3) -0.001(2) 0.000(2) 0.004(3)
C53 0.030(3) 0.027(3) 0.031(3) -0.003(2) -0.004(2) -0.002(2)
O12 0.034(3) 0.075(4) 0.073(3) 0.036(3) 0.021(2) 0.024(2)
C24 0.032(3) 0.043(4) 0.033(3) -0.011(3) -0.012(3) 0.001(3)
C56 0.029(3) 0.027(3) 0.041(3) -0.008(3) 0.004(3) 0.000(2)
C69 0.021(3) 0.040(3) 0.037(3) 0.002(3) -0.003(3) -0.006(3)
C9 0.026(3) 0.051(4) 0.031(3) -0.010(3) -0.002(3) 0.012(3)
C65 0.037(3) 0.034(3) 0.032(3) -0.005(3) -0.017(3) -0.001(3)
C43 0.025(3) 0.060(4) 0.030(3) -0.022(3) -0.017(3) 0.012(3)
C45 0.041(4) 0.057(5) 0.048(4) -0.027(4) -0.023(3) 0.030(4)
C3 0.028(3) 0.022(3) 0.028(3) -0.007(2) -0.015(2) 0.005(2)
C55 0.040(4) 0.023(3) 0.044(4) -0.003(3) -0.002(3) 0.000(3)
C63 0.026(3) 0.026(3) 0.027(3) 0.001(2) -0.002(2) -0.001(2)
C17 0.027(3) 0.036(3) 0.024(3) 0.000(2) 0.000(2) 0.001(3)
C12 0.032(3) 0.050(4) 0.028(3) 0.001(3) 0.004(2) 0.001(3)
C18 0.038(4) 0.052(4) 0.027(3) -0.005(3) 0.008(3) -0.008(3)
C25 0.037(3) 0.042(3) 0.021(3) -0.007(2) -0.003(2) 0.004(3)
C49 0.034(3) 0.026(3) 0.054(4) -0.005(3) -0.015(3) -0.001(3)
C4 0.027(3) 0.032(3) 0.035(3) -0.002(2) -0.008(3) 0.003(2)
C26 0.028(3) 0.027(3) 0.028(3) -0.003(2) -0.001(2) -0.001(2)
C72 0.028(3) 0.042(3) 0.026(3) -0.006(3) 0.002(2) -0.007(3)
C40 0.022(3) 0.048(4) 0.030(3) -0.005(3) 0.001(2) -0.005(3)
C10 0.026(3) 0.043(3) 0.027(3) -0.013(3) -0.009(2) 0.008(3)
C71 0.033(3) 0.056(4) 0.035(3) -0.003(3) 0.011(3) -0.003(3)
C42 0.027(3) 0.080(5) 0.026(3) -0.015(3) 0.002(3) -0.002(3)
C70 0.021(3) 0.050(4) 0.051(4) 0.003(3) 0.009(3) -0.006(3)
C46 0.040(4) 0.042(4) 0.047(4) -0.018(3) -0.022(3) 0.018(3)
C11 0.029(3) 0.056(4) 0.026(3) -0.003(3) 0.002(3) 0.006(3)
C02G 0.037(4) 0.058(4) 0.028(3) -0.005(3) -0.008(3) -0.006(3)
C5 0.052(4) 0.024(3) 0.048(4) 0.007(3) -0.017(3) 0.004(3)
C41 0.030(3) 0.064(5) 0.032(3) -0.006(3) 0.004(3) 0.000(3)
C19 0.029(3) 0.041(4) 0.042(4) 0.002(3) 0.009(3) 0.001(3)
O11 0.074(4) 0.040(3) 0.151(6) -0.028(3) -0.031(4) 0.004(3)
C44 0.035(4) 0.076(5) 0.037(4) -0.022(4) -0.012(3) 0.022(4)
C47 0.042(4) 0.039(4) 0.066(5) -0.020(3) -0.027(4) 0.018(3)
C02N 0.046(4) 0.040(4) 0.039(4) -0.004(3) 0.009(3) -0.004(3)
O7 0.135(7) 0.050(4) 0.222(9) 0.051(5) 0.118(7) 0.029(4)
C48 0.050(4) 0.025(3) 0.079(5) -0.002(3) -0.025(4) 0.001(3)
C02Q 0.029(3) 0.089(6) 0.029(3) 0.007(4) -0.011(3) -0.004(4)
C02R 0.046(4) 0.055(4) 0.038(4) 0.017(3) 0.007(3) 0.013(3)
C02S 0.049(4) 0.042(4) 0.054(4) 0.008(3) -0.008(3) 0.007(3)
C02T 0.066(5) 0.050(4) 0.052(4) -0.005(3) -0.007(4) -0.023(4)
O8 0.278(12) 0.117(6) 0.119(6) -0.092(5) -0.143(7) 0.130(7)
C73 0.119(10) 0.056(6) 0.122(10) -0.015(6) -0.032(8) 0.020(7)
C85 0.075(8) 0.210(16) 0.096(9) -0.018(9) 0.036(7) 0.001(9)
C74 0.081(8) 0.073(8) 0.181(14) 0.005(8) 0.008(9) 0.006(6)
C89 0.076(7) 0.097(8) 0.086(7) 0.027(6) 0.030(6) 0.026(6)
C77 0.106(9) 0.063(6) 0.112(9) 0.014(6) -0.049(8) -0.004(6)
C90 0.057(6) 0.100(8) 0.102(8) -0.006(6) 0.013(5) 0.016(5)
C78 0.103(9) 0.082(8) 0.117(9) 0.005(7) -0.013(7) 0.009(7)
C88 0.099(8) 0.101(8) 0.072(7) 0.003(6) 0.039(6) 0.009(7)
C79 0.072(7) 0.079(7) 0.124(9) -0.031(7) -0.021(6) 0.010(6)
C76 0.088(8) 0.071(7) 0.118(9) -0.017(6) -0.054(7) 0.029(6)
C86 0.083(8) 0.205(16) 0.100(9) -0.024(10) 0.036(7) -0.031(9)
C84 0.102(9) 0.073(7) 0.107(9) -0.008(6) 0.014(7) 0.017(6)
C87 0.101(9) 0.091(8) 0.092(8) 0.008(6) 0.011(7) -0.005(7)
C82 0.128(11) 0.103(10) 0.099(9) -0.022(8) -0.008(8) -0.027(8)
C81 0.195(16) 0.090(9) 0.092(9) -0.005(7) -0.013(10) 0.000(10)
C83 0.122(10) 0.128(11) 0.073(7) -0.002(7) -0.005(7) 0.050(9)
C75 0.071(8) 0.105(10) 0.190(15) 0.011(10) 0.013(8) 0.025(7)
C80 0.126(11) 0.101(9) 0.098(9) -0.008(7) -0.014(8) 0.024(8)

loop_
_atom_type_symbol
_atom_type_description
_atom_type_scat_dispersion_real
_atom_type_scat_dispersion_imag
_atom_type_scat_source
C C 0.0033 0.0016 'International Tables Vol C Tables 4.2.6.8 and 6.1.1.4'
H H 0.0000 0.0000 'International Tables Vol C Tables 4.2.6.8 and 6.1.1.4'
Cl Cl 0.1484 0.1585 'International Tables Vol C Tables 4.2.6.8 and 6.1.1.4'
N N 0.0061 0.0033 'International Tables Vol C Tables 4.2.6.8 and 6.1.1.4'
O O 0.0106 0.0060 'International Tables Vol C Tables 4.2.6.8 and 6.1.1.4'
Ru Ru -1.2594 0.8363 'International Tables Vol C Tables 4.2.6.8 and 6.1.1.4'

loop_
_geom_angle_atom_site_label_1
_geom_angle_atom_site_label_2
_geom_angle_atom_site_label_3
_geom_angle
_geom_angle_site_symmetry_1
_geom_angle_site_symmetry_3
_geom_angle_publ_flag
O1 Ru1 O2 79.88(14) . . ?
N3 Ru1 O2 169.52(15) . . ?
N3 Ru1 O1 91.75(15) . . ?
N3 Ru1 N1 97.20(16) . . ?
N3 Ru1 N2 92.57(17) . . ?
N3 Ru1 N4 79.46(16) . . ?
N1 Ru1 O2 89.81(14) . . ?
N1 Ru1 O1 94.61(15) . . ?
N2 Ru1 O2 96.42(15) . . ?
N2 Ru1 O1 172.77(15) . . ?
N2 Ru1 N1 79.11(17) . . ?
N2 Ru1 N4 97.71(16) . . ?
N4 Ru1 O2 93.96(15) . . ?
N4 Ru1 O1 88.77(15) . . ?
N4 Ru1 N1 175.34(17) . . ?
O4 Ru2 O3 79.96(14) . . ?
N6 Ru2 O3 94.28(15) . . ?
N6 Ru2 O4 87.74(15) . . ?
N8 Ru2 O3 96.01(15) . . ?
N8 Ru2 O4 172.02(15) . . ?
N8 Ru2 N6 99.48(17) . . ?
N8 Ru2 N7 79.15(17) . . ?
N5 Ru2 O3 171.08(15) . . ?
N5 Ru2 O4 93.78(16) . . ?
N5 Ru2 N6 79.03(17) . . ?
N5 Ru2 N8 90.95(18) . . ?
N5 Ru2 N7 97.52(17) . . ?
N7 Ru2 O3 89.29(15) . . ?
N7 Ru2 O4 93.84(15) . . ?
N7 Ru2 N6 176.31(16) . . ?
O10 Cl2 O9 109.3(3) . . ?
O10 Cl2 O12 109.4(3) . . ?
O10 Cl2 O11 109.9(4) . . ?
O12 Cl2 O9 110.4(3) . . ?
O11 Cl2 O9 109.0(3) . . ?
O11 Cl2 O12 108.9(4) . . ?
O5 Cl1 O6 112.8(3) . . ?
O7 Cl1 O6 105.8(4) . . ?
O7 Cl1 O5 105.7(4) . . ?
O8 Cl1 O6 109.5(4) . . ?
O8 Cl1 O5 111.1(5) . . ?
O8 Cl1 O7 111.9(7) . . ?
C2 O2 Ru1 111.5(3) . . ?
C1 O1 Ru1 112.3(3) . . ?
C37 O3 Ru2 111.4(3) . . ?
C38 O4 Ru2 112.0(3) . . ?
C31 N3 Ru1 115.7(3) . . ?
C27 N3 Ru1 125.9(3) . . ?
C27 N3 C31 118.2(4) . . ?
C22 N1 Ru1 116.0(3) . . ?
C26 N1 Ru1 125.2(4) . . ?
C26 N1 C22 118.9(4) . . ?
C21 N2 Ru1 116.0(3) . . ?
C17 N2 Ru1 126.1(4) . . ?
C17 N2 C21 117.9(5) . . ?
C58 N6 Ru2 115.9(3) . . ?
C62 N6 Ru2 124.7(3) . . ?
C62 N6 C58 119.2(4) . . ?
C68 N8 Ru2 116.2(3) . . ?
C72 N8 Ru2 125.6(4) . . ?
C72 N8 C68 118.3(5) . . ?
C32 N4 Ru1 115.1(3) . . ?
C36 N4 Ru1 125.8(3) . . ?
C36 N4 C32 119.0(4) . . ?
C57 N5 Ru2 116.1(3) . . ?
C53 N5 Ru2 125.6(4) . . ?
C53 N5 C57 118.2(5) . . ?
C67 N7 Ru2 115.7(3) . . ?
C63 N7 Ru2 125.1(4) . . ?
C63 N7 C67 119.1(4) . . ?
C31 C30 H30 120.2 . . ?
C29 C30 H30 120.2 . . ?
C29 C30 C31 119.6(5) . . ?
O3 C37 C38 118.1(5) . . ?
O3 C37 C50 121.8(5) . . ?
C38 C37 C50 120.0(5) . . ?
N4 C32 C33 120.8(5) . . ?
N4 C32 C31 114.5(4) . . ?
C33 C32 C31 124.7(5) . . ?
C39 C52 C51 121.4(5) . . ?
C39 C52 C43 117.5(6) . . ?
C51 C52 C43 121.1(5) . . ?
N7 C67 C68 114.1(4) . . ?
N7 C67 C66 120.2(5) . . ?
C66 C67 C68 125.7(5) . . ?
C32 C33 H33 120.3 . . ?
C34 C33 C32 119.3(5) . . ?
C34 C33 H33 120.3 . . ?
C33 C34 H34 120.2 . . ?
C33 C34 C35 119.6(5) . . ?
C35 C34 H34 120.2 . . ?
C16 C7 C8 118.2(6) . . ?
C6 C7 C16 119.4(6) . . ?
C6 C7 C8 122.4(5) . . ?
N8 C68 C67 114.8(5) . . ?
N8 C68 C69 121.0(5) . . ?
C69 C68 C67 124.2(5) . . ?
C22 C23 H23 120.8 . . ?
C24 C23 H23 120.8 . . ?
C24 C23 C22 118.4(5) . . ?
N3 C31 C30 121.5(5) . . ?
N3 C31 C32 114.6(4) . . ?
C30 C31 C32 123.8(5) . . ?
O2 C2 C1 117.6(4) . . ?
O2 C2 C3 122.3(5) . . ?
C1 C2 C3 120.1(5) . . ?
C7 C16 C3 118.8(5) . . ?
C15 C16 C7 119.9(5) . . ?
C15 C16 C3 121.3(5) . . ?
O4 C38 C37 118.3(5) . . ?
O4 C38 C39 120.9(5) . . ?
C37 C38 C39 120.7(5) . . ?
C7 C8 H8 119.1 . . ?
C9 C8 C7 121.8(5) . . ?
C9 C8 H8 119.1 . . ?
C30 C29 H29 120.7 . . ?
C30 C29 C28 118.7(5) . . ?
C28 C29 H29 120.7 . . ?
C34 C35 H35 120.6 . . ?
C36 C35 C34 118.8(5) . . ?
C36 C35 H35 120.6 . . ?
O1 C1 C2 118.7(5) . . ?
O1 C1 C14 120.1(5) . . ?
C2 C1 C14 121.2(5) . . ?
C67 C66 H66 120.0 . . ?
C65 C66 C67 120.0(5) . . ?
C65 C66 H66 120.0 . . ?
N2 C21 C22 114.6(5) . . ?
N2 C21 C20 121.0(5) . . ?
C20 C21 C22 124.5(5) . . ?
N1 C22 C23 122.0(5) . . ?
N1 C22 C21 114.3(4) . . ?
C23 C22 C21 123.7(5) . . ?
C59 C60 H60 120.4 . . ?
C61 C60 H60 120.4 . . ?
C61 C60 C59 119.2(5) . . ?
N5 C57 C58 114.6(4) . . ?
N5 C57 C56 121.1(5) . . ?
C56 C57 C58 124.3(5) . . ?
C65 C64 H64 120.8 . . ?
C63 C64 H64 120.8 . . ?
C63 C64 C65 118.5(6) . . ?
C14 C15 C16 120.9(5) . . ?
C14 C15 C10 118.8(5) . . ?
C10 C15 C16 120.3(5) . . ?
C52 C39 C38 118.1(5) . . ?
C40 C39 C52 120.9(5) . . ?
C40 C39 C38 121.0(5) . . ?
C60 C59 H59 120.4 . . ?
C60 C59 C58 119.3(5) . . ?
C58 C59 H59 120.4 . . ?
C7 C6 H6 119.4 . . ?
C5 C6 C7 121.2(5) . . ?
C5 C6 H6 119.4 . . ?
N4 C36 C35 122.5(5) . . ?
N4 C36 H36 118.8 . . ?
C35 C36 H36 118.8 . . ?
C15 C14 C1 118.1(5) . . ?
C13 C14 C1 122.5(5) . . ?
C13 C14 C15 119.5(5) . . ?
C60 C61 H61 120.3 . . ?
C60 C61 C62 119.4(5) . . ?
C62 C61 H61 120.3 . . ?
N6 C58 C57 114.1(4) . . ?
N6 C58 C59 121.0(5) . . ?
C59 C58 C57 124.8(5) . . ?
C52 C51 C50 121.2(5) . . ?
C52 C51 C46 120.1(6) . . ?
C46 C51 C50 118.7(6) . . ?
N6 C62 C61 121.8(5) . . ?
N6 C62 H62 119.1 . . ?
C61 C62 H62 119.1 . . ?
C51 C50 C37 118.4(5) . . ?
C49 C50 C37 121.0(6) . . ?
C49 C50 C51 120.7(5) . . ?
C29 C28 H28 120.2 . . ?
C27 C28 C29 119.6(5) . . ?
C27 C28 H28 120.2 . . ?
N3 C27 C28 122.3(5) . . ?
N3 C27 H27 118.8 . . ?
C28 C27 H27 118.8 . . ?
C21 C20 H20 120.1 . . ?
C19 C20 C21 119.7(5) . . ?
C19 C20 H20 120.1 . . ?
C53 C54 H54 120.8 . . ?
C55 C54 H54 120.8 . . ?
C55 C54 C53 118.4(5) . . ?
C14 C13 H13 119.4 . . ?
C14 C13 C12 121.1(6) . . ?
C12 C13 H13 119.4 . . ?
N5 C53 C54 123.1(5) . . ?
N5 C53 H53 118.4 . . ?
C54 C53 H53 118.4 . . ?
C23 C24 H24 120.2 . . ?
C25 C24 C23 119.7(5) . . ?
C25 C24 H24 120.2 . . ?
C57 C56 H56 120.0 . . ?
C55 C56 C57 120.0(5) . . ?
C55 C56 H56 120.0 . . ?
C68 C69 H69 119.9 . . ?
C70 C69 C68 120.1(5) . . ?
C70 C69 H69 119.9 . . ?
C8 C9 H9 119.1 . . ?
C8 C9 C10 121.8(6) . . ?
C10 C9 H9 119.1 . . ?
C66 C65 C64 119.6(5) . . ?
C66 C65 H65 120.2 . . ?
C64 C65 H65 120.2 . . ?
C42 C43 C52 119.4(6) . . ?
C42 C43 C44 124.0(7) . . ?
C44 C43 C52 116.6(7) . . ?
C46 C45 H45 119.1 . . ?
C44 C45 H45 119.1 . . ?
C44 C45 C46 121.8(6) . . ?
C16 C3 C2 118.4(5) . . ?
C4 C3 C2 121.6(5) . . ?
C4 C3 C16 120.0(5) . . ?
C54 C55 H55 120.5 . . ?
C56 C55 C54 119.1(5) . . ?
C56 C55 H55 120.5 . . ?
N7 C63 C64 122.6(5) . . ?
N7 C63 H63 118.7 . . ?
C64 C63 H63 118.7 . . ?
N2 C17 H17 118.3 . . ?
N2 C17 C18 123.3(5) . . ?
C18 C17 H17 118.3 . . ?
C13 C12 H12 120.0 . . ?
C11 C12 C13 120.1(6) . . ?
C11 C12 H12 120.0 . . ?
C17 C18 H18 120.5 . . ?
C17 C18 C19 119.0(6) . . ?
C19 C18 H18 120.5 . . ?
C24 C25 H25 120.1 . . ?
C24 C25 C26 119.7(5) . . ?
C26 C25 H25 120.1 . . ?
C50 C49 H49 120.4 . . ?
C50 C49 C48 119.3(7) . . ?
C48 C49 H49 120.4 . . ?
C3 C4 H4 120.1 . . ?
C3 C4 C5 119.7(6) . . ?
C5 C4 H4 120.1 . . ?
N1 C26 C25 121.4(5) . . ?
N1 C26 H26 119.3 . . ?
C25 C26 H26 119.3 . . ?
N8 C72 H72 118.8 . . ?
N8 C72 C71 122.3(5) . . ?
C71 C72 H72 118.8 . . ?
C39 C40 H40 120.0 . . ?
C41 C40 C39 120.1(6) . . ?
C41 C40 H40 120.0 . . ?
C15 C10 C9 118.0(6) . . ?
C11 C10 C15 119.4(5) . . ?
C11 C10 C9 122.6(6) . . ?
C72 C71 H71 120.2 . . ?
C72 C71 C70 119.7(6) . . ?
C70 C71 H71 120.2 . . ?
C43 C42 H42 119.1 . . ?
C41 C42 C43 121.7(6) . . ?
C41 C42 H42 119.1 . . ?
C69 C70 C71 118.6(6) . . ?
C69 C70 H70 120.7 . . ?
C71 C70 H70 120.7 . . ?
C51 C46 C45 117.0(7) . . ?
C47 C46 C51 119.4(7) . . ?
C47 C46 C45 123.6(6) . . ?
C12 C11 C10 121.1(6) . . ?
C12 C11 H11 119.4 . . ?
C10 C11 H11 119.4 . . ?
C02N C02G H02G 119.6 . . ?
C02N C02G C02S 120.7(6) . . ?
C02S C02G H02G 119.6 . . ?
C6 C5 C4 120.8(6) . . ?
C6 C5 H5 119.6 . . ?
C4 C5 H5 119.6 . . ?
C40 C41 H41 119.8 . . ?
C42 C41 C40 120.4(7) . . ?
C42 C41 H41 119.8 . . ?
C20 C19 C18 119.1(6) . . ?
C20 C19 H19 120.5 . . ?
C18 C19 H19 120.5 . . ?
C43 C44 H44 118.3 . . ?
C45 C44 C43 123.3(7) . . ?
C45 C44 H44 118.3 . . ?
C46 C47 H47 119.0 . . ?
C48 C47 C46 121.9(6) . . ?
C48 C47 H47 119.0 . . ?
C02G C02N H02N 119.9 . . ?
C02G C02N C02R 120.3(6) . . ?
C02R C02N H02N 119.9 . . ?
C49 C48 H48 120.0 . . ?
C47 C48 C49 120.0(7) . . ?
C47 C48 H48 120.0 . . ?
C02R C02Q H02Q 119.8 . . ?
C02R C02Q C02T 120.4(6) . . ?
C02T C02Q H02Q 119.8 . . ?
C02N C02R H02R 120.2 . . ?
C02Q C02R C02N 119.6(6) . . ?
C02Q C02R H02R 120.2 . . ?
C02G C02S H02S 120.3 . . ?
C02G C02S C02T 119.4(6) . . ?
C02T C02S H02S 120.3 . . ?
C02Q C02T C02S 119.7(7) . . ?
C02Q C02T H02T 120.1 . . ?
C02S C02T H02T 120.1 . . ?
C74 C73 H73 118.3 . . ?
C74 C73 C78 123.5(12) . . ?
C78 C73 H73 118.3 . . ?
C90 C85 H85 120.1 . . ?
C90 C85 C86 119.7(11) . . ?
C86 C85 H85 120.1 . . ?
C73 C74 H74 120.7 . . ?
C73 C74 C75 118.7(13) . . ?
C75 C74 H74 120.7 . . ?
C90 C89 H89 119.3 . . ?
C90 C89 C88 121.5(10) . . ?
C88 C89 H89 119.3 . . ?
C78 C77 H77 119.9 . . ?
C78 C77 C76 120.1(11) . . ?
C76 C77 H77 119.9 . . ?
C85 C90 H90 120.5 . . ?
C89 C90 C85 118.9(11) . . ?
C89 C90 H90 120.5 . . ?
C73 C78 H78 121.2 . . ?
C77 C78 C73 117.6(13) . . ?
C77 C78 H78 121.2 . . ?
C89 C88 H88 119.3 . . ?
C89 C88 C87 121.4(10) . . ?
C87 C88 H88 119.3 . . ?
C84 C79 H79 120.4 . . ?
C84 C79 C80 119.3(10) . . ?
C80 C79 H79 120.4 . . ?
C77 C76 H76 120.7 . . ?
C75 C76 C77 118.5(11) . . ?
C75 C76 H76 120.7 . . ?
C85 C86 H86 119.7 . . ?
C87 C86 C85 120.5(11) . . ?
C87 C86 H86 119.7 . . ?
C79 C84 H84 120.0 . . ?
C79 C84 C83 120.1(11) . . ?
C83 C84 H84 120.0 . . ?
C88 C87 H87 121.0 . . ?
C86 C87 C88 118.0(12) . . ?
C86 C87 H87 121.0 . . ?
C81 C82 H82 120.3 . . ?
C81 C82 C83 119.3(12) . . ?
C83 C82 H82 120.3 . . ?
C82 C81 H81 120.3 . . ?
C82 C81 C80 119.5(13) . . ?
C80 C81 H81 120.3 . . ?
C84 C83 C82 121.0(11) . . ?
C84 C83 H83 119.5 . . ?
C82 C83 H83 119.5 . . ?
C74 C75 C76 121.5(14) . . ?
C74 C75 H75 119.3 . . ?
C76 C75 H75 119.3 . . ?
C79 C80 C81 120.8(11) . . ?
C79 C80 H80 119.6 . . ?
C81 C80 H80 119.6 . . ?

loop_
_geom_bond_atom_site_label_1
_geom_bond_atom_site_label_2
_geom_bond_distance
_geom_bond_site_symmetry_2
_geom_bond_publ_flag
Ru1 O2 2.078(3) . ?
Ru1 O1 2.051(4) . ?
Ru1 N3 2.024(4) . ?
Ru1 N1 2.048(4) . ?
Ru1 N2 2.028(4) . ?
Ru1 N4 2.046(4) . ?
Ru2 O3 2.073(3) . ?
Ru2 O4 2.052(4) . ?
Ru2 N6 2.049(4) . ?
Ru2 N8 2.027(4) . ?
Ru2 N5 2.026(4) . ?
Ru2 N7 2.047(4) . ?
Cl2 O9 1.438(4) . ?
Cl2 O10 1.405(5) . ?
Cl2 O12 1.422(5) . ?
Cl2 O11 1.421(5) . ?
Cl1 O6 1.424(5) . ?
Cl1 O5 1.417(5) . ?
Cl1 O7 1.397(7) . ?
Cl1 O8 1.346(6) . ?
O2 C2 1.311(6) . ?
O1 C1 1.298(6) . ?
O3 C37 1.294(6) . ?
O4 C38 1.293(6) . ?
N3 C31 1.368(6) . ?
N3 C27 1.352(6) . ?
N1 C22 1.358(7) . ?
N1 C26 1.341(7) . ?
N2 C21 1.372(6) . ?
N2 C17 1.349(7) . ?
N6 C58 1.358(7) . ?
N6 C62 1.339(6) . ?
N8 C68 1.365(6) . ?
N8 C72 1.344(7) . ?
N4 C32 1.365(6) . ?
N4 C36 1.336(6) . ?
N5 C57 1.365(6) . ?
N5 C53 1.340(7) . ?
N7 C67 1.367(7) . ?
N7 C63 1.344(7) . ?
C30 H30 0.9300 . ?
C30 C31 1.387(7) . ?
C30 C29 1.384(8) . ?
C37 C38 1.426(8) . ?
C37 C50 1.449(7) . ?
C32 C33 1.393(7) . ?
C32 C31 1.465(7) . ?
C52 C39 1.414(8) . ?
C52 C51 1.419(9) . ?
C52 C43 1.442(8) . ?
C67 C68 1.465(8) . ?
C67 C66 1.386(7) . ?
C33 H33 0.9300 . ?
C33 C34 1.371(8) . ?
C34 H34 0.9300 . ?
C34 C35 1.385(8) . ?
C7 C16 1.425(7) . ?
C7 C8 1.432(9) . ?
C7 C6 1.389(9) . ?
C68 C69 1.391(8) . ?
C23 H23 0.9300 . ?
C23 C22 1.395(7) . ?
C23 C24 1.383(8) . ?
C2 C1 1.420(7) . ?
C2 C3 1.443(7) . ?
C16 C15 1.424(8) . ?
C16 C3 1.429(8) . ?
C38 C39 1.451(8) . ?
C8 H8 0.9300 . ?
C8 C9 1.341(9) . ?
C29 H29 0.9300 . ?
C29 C28 1.388(8) . ?
C35 H35 0.9300 . ?
C35 C36 1.377(7) . ?
C1 C14 1.452(7) . ?
C66 H66 0.9300 . ?
C66 C65 1.373(8) . ?
C21 C22 1.467(7) . ?
C21 C20 1.387(8) . ?
C60 H60 0.9300 . ?
C60 C59 1.386(8) . ?
C60 C61 1.370(8) . ?
C57 C58 1.470(7) . ?
C57 C56 1.383(8) . ?
C64 H64 0.9300 . ?
C64 C65 1.385(8) . ?
C64 C63 1.375(7) . ?
C15 C14 1.418(7) . ?
C15 C10 1.421(8) . ?
C39 C40 1.392(8) . ?
C59 H59 0.9300 . ?
C59 C58 1.387(7) . ?
C6 H6 0.9300 . ?
C6 C5 1.373(9) . ?
C36 H36 0.9300 . ?
C14 C13 1.385(8) . ?
C61 H61 0.9300 . ?
C61 C62 1.385(7) . ?
C51 C50 1.421(8) . ?
C51 C46 1.420(8) . ?
C62 H62 0.9300 . ?
C50 C49 1.402(9) . ?
C28 H28 0.9300 . ?
C28 C27 1.377(7) . ?
C27 H27 0.9300 . ?
C20 H20 0.9300 . ?
C20 C19 1.376(8) . ?
C54 H54 0.9300 . ?
C54 C53 1.384(8) . ?
C54 C55 1.384(8) . ?
C13 H13 0.9300 . ?
C13 C12 1.388(8) . ?
C53 H53 0.9300 . ?
C24 H24 0.9300 . ?
C24 C25 1.367(9) . ?
C56 H56 0.9300 . ?
C56 C55 1.379(8) . ?
C69 H69 0.9300 . ?
C69 C70 1.369(9) . ?
C9 H9 0.9300 . ?
C9 C10 1.436(8) . ?
C65 H65 0.9300 . ?
C43 C42 1.389(10) . ?
C43 C44 1.413(9) . ?
C45 H45 0.9300 . ?
C45 C46 1.458(10) . ?
C45 C44 1.330(11) . ?
C3 C4 1.389(8) . ?
C55 H55 0.9300 . ?
C63 H63 0.9300 . ?
C17 H17 0.9300 . ?
C17 C18 1.360(8) . ?
C12 H12 0.9300 . ?
C12 C11 1.366(9) . ?
C18 H18 0.9300 . ?
C18 C19 1.391(8) . ?
C25 H25 0.9300 . ?
C25 C26 1.396(7) . ?
C49 H49 0.9300 . ?
C49 C48 1.406(9) . ?
C4 H4 0.9300 . ?
C4 C5 1.403(8) . ?
C26 H26 0.9300 . ?
C72 H72 0.9300 . ?
C72 C71 1.377(8) . ?
C40 H40 0.9300 . ?
C40 C41 1.389(8) . ?
C10 C11 1.395(9) . ?
C71 H71 0.9300 . ?
C71 C70 1.382(9) . ?
C42 H42 0.9300 . ?
C42 C41 1.363(10) . ?
C70 H70 0.9300 . ?
C46 C47 1.386(10) . ?
C11 H11 0.9300 . ?
C02G H02G 0.9300 . ?
C02G C02N 1.350(9) . ?
C02G C02S 1.374(9) . ?
C5 H5 0.9300 . ?
C41 H41 0.9300 . ?
C19 H19 0.9300 . ?
C44 H44 0.9300 . ?
C47 H47 0.9300 . ?
C47 C48 1.383(11) . ?
C02N H02N 0.9300 . ?
C02N C02R 1.379(9) . ?
C48 H48 0.9300 . ?
C02Q H02Q 0.9300 . ?
C02Q C02R 1.367(10) . ?
C02Q C02T 1.373(10) . ?
C02R H02R 0.9300 . ?
C02S H02S 0.9300 . ?
C02S C02T 1.380(9) . ?
C02T H02T 0.9300 . ?
C73 H73 0.9300 . ?
C73 C74 1.346(16) . ?
C73 C78 1.375(15) . ?
C85 H85 0.9300 . ?
C85 C90 1.383(14) . ?
C85 C86 1.418(16) . ?
C74 H74 0.9300 . ?
C74 C75 1.358(16) . ?
C89 H89 0.9300 . ?
C89 C90 1.338(13) . ?
C89 C88 1.375(14) . ?
C77 H77 0.9300 . ?
C77 C78 1.373(15) . ?
C77 C76 1.413(16) . ?
C90 H90 0.9300 . ?
C78 H78 0.9300 . ?
C88 H88 0.9300 . ?
C88 C87 1.382(14) . ?
C79 H79 0.9300 . ?
C79 C84 1.345(14) . ?
C79 C80 1.414(15) . ?
C76 H76 0.9300 . ?
C76 C75 1.369(16) . ?
C86 H86 0.9300 . ?
C86 C87 1.355(15) . ?
C84 H84 0.9300 . ?
C84 C83 1.396(16) . ?
C87 H87 0.9300 . ?
C82 H82 0.9300 . ?
C82 C81 1.345(16) . ?
C82 C83 1.419(16) . ?
C81 H81 0.9300 . ?
C81 C80 1.415(16) . ?
C83 H83 0.9300 . ?
C75 H75 0.9300 . ?
C80 H80 0.9300 . ?

loop_
_geom_torsion_atom_site_label_1
_geom_torsion_atom_site_label_2
_geom_torsion_atom_site_label_3
_geom_torsion_atom_site_label_4
_geom_torsion
_geom_torsion_site_symmetry_1
_geom_torsion_site_symmetry_2
_geom_torsion_site_symmetry_3
_geom_torsion_site_symmetry_4
_geom_torsion_publ_flag
Ru1 O2 C2 C1 2.1(5) . . . . ?
Ru1 O2 C2 C3 -177.5(4) . . . . ?
Ru1 O1 C1 C2 0.5(5) . . . . ?
Ru1 O1 C1 C14 -179.7(3) . . . . ?
Ru1 N3 C31 C30 -174.0(4) . . . . ?
Ru1 N3 C31 C32 4.6(6) . . . . ?
Ru1 N3 C27 C28 174.3(4) . . . . ?
Ru1 N1 C22 C23 179.6(4) . . . . ?
Ru1 N1 C22 C21 -3.1(5) . . . . ?
Ru1 N1 C26 C25 -179.6(4) . . . . ?
Ru1 N2 C21 C22 1.9(5) . . . . ?
Ru1 N2 C21 C20 -178.9(4) . . . . ?
Ru1 N2 C17 C18 179.1(5) . . . . ?
Ru1 N4 C32 C33 175.2(4) . . . . ?
Ru1 N4 C32 C31 -6.0(6) . . . . ?
Ru1 N4 C36 C35 -175.1(4) . . . . ?
Ru2 O3 C37 C38 0.1(5) . . . . ?
Ru2 O3 C37 C50 179.4(4) . . . . ?
Ru2 O4 C38 C37 -3.9(5) . . . . ?
Ru2 O4 C38 C39 175.7(3) . . . . ?
Ru2 N6 C58 C57 5.0(6) . . . . ?
Ru2 N6 C58 C59 -172.2(4) . . . . ?
Ru2 N6 C62 C61 171.2(4) . . . . ?
Ru2 N8 C68 C67 -0.1(5) . . . . ?
Ru2 N8 C68 C69 -179.0(4) . . . . ?
Ru2 N8 C72 C71 179.3(5) . . . . ?
Ru2 N5 C57 C58 -2.4(6) . . . . ?
Ru2 N5 C57 C56 177.0(4) . . . . ?
Ru2 N5 C53 C54 -176.6(5) . . . . ?
Ru2 N7 C67 C68 3.5(5) . . . . ?
Ru2 N7 C67 C66 -176.1(4) . . . . ?
Ru2 N7 C63 C64 177.4(4) . . . . ?
O2 C2 C1 O1 -1.8(7) . . . . ?
O2 C2 C1 C14 178.3(4) . . . . ?
O2 C2 C3 C16 -180.0(4) . . . . ?
O2 C2 C3 C4 1.3(7) . . . . ?
O1 C1 C14 C15 -177.3(4) . . . . ?
O1 C1 C14 C13 3.3(7) . . . . ?
O3 C37 C38 O4 2.7(7) . . . . ?
O3 C37 C38 C39 -177.0(4) . . . . ?
O3 C37 C50 C51 176.1(4) . . . . ?
O3 C37 C50 C49 -3.8(7) . . . . ?
O4 C38 C39 C52 178.8(4) . . . . ?
O4 C38 C39 C40 -1.7(7) . . . . ?
N2 C21 C22 N1 0.8(6) . . . . ?
N2 C21 C22 C23 178.1(5) . . . . ?
N2 C21 C20 C19 -1.1(8) . . . . ?
N2 C17 C18 C19 0.6(9) . . . . ?
N8 C68 C69 C70 -0.1(9) . . . . ?
N8 C72 C71 C70 -0.5(10) . . . . ?
N4 C32 C33 C34 0.3(8) . . . . ?
N4 C32 C31 N3 1.0(7) . . . . ?
N4 C32 C31 C30 179.5(5) . . . . ?
N5 C57 C58 N6 -1.7(7) . . . . ?
N5 C57 C58 C59 175.4(5) . . . . ?
N5 C57 C56 C55 -0.1(9) . . . . ?
N7 C67 C68 N8 -2.3(6) . . . . ?
N7 C67 C68 C69 176.6(5) . . . . ?
N7 C67 C66 C65 -2.0(8) . . . . ?
C30 C29 C28 C27 -0.2(9) . . . . ?
C37 C38 C39 C52 -1.6(7) . . . . ?
C37 C38 C39 C40 177.8(5) . . . . ?
C37 C50 C49 C48 177.9(5) . . . . ?
C32 N4 C36 C35 0.7(8) . . . . ?
C32 C33 C34 C35 0.9(9) . . . . ?
C52 C39 C40 C41 -1.7(8) . . . . ?
C52 C51 C50 C37 3.4(7) . . . . ?
C52 C51 C50 C49 -176.7(5) . . . . ?
C52 C51 C46 C45 -1.6(8) . . . . ?
C52 C51 C46 C47 178.5(5) . . . . ?
C52 C43 C42 C41 -1.4(8) . . . . ?
C52 C43 C44 C45 -0.7(9) . . . . ?
C67 N7 C63 C64 -0.5(8) . . . . ?
C67 C68 C69 C70 -178.9(5) . . . . ?
C67 C66 C65 C64 0.5(9) . . . . ?
C33 C32 C31 N3 179.8(5) . . . . ?
C33 C32 C31 C30 -1.7(9) . . . . ?
C33 C34 C35 C36 -1.2(9) . . . . ?
C34 C35 C36 N4 0.4(8) . . . . ?
C7 C16 C15 C14 -179.3(5) . . . . ?
C7 C16 C15 C10 -0.2(7) . . . . ?
C7 C16 C3 C2 179.9(4) . . . . ?
C7 C16 C3 C4 -1.4(7) . . . . ?
C7 C8 C9 C10 0.5(9) . . . . ?
C7 C6 C5 C4 -1.0(9) . . . . ?
C68 N8 C72 C71 -0.6(8) . . . . ?
C68 C67 C66 C65 178.4(5) . . . . ?
C68 C69 C70 C71 -1.0(9) . . . . ?
C23 C24 C25 C26 -0.4(9) . . . . ?
C31 N3 C27 C28 -0.8(8) . . . . ?
C31 C30 C29 C28 1.0(9) . . . . ?
C31 C32 C33 C34 -178.5(5) . . . . ?
C2 C1 C14 C15 2.6(7) . . . . ?
C2 C1 C14 C13 -176.8(5) . . . . ?
C2 C3 C4 C5 -179.7(5) . . . . ?
C16 C7 C8 C9 -0.3(8) . . . . ?
C16 C7 C6 C5 1.1(8) . . . . ?
C16 C15 C14 C1 -1.5(7) . . . . ?
C16 C15 C14 C13 177.9(5) . . . . ?
C16 C15 C10 C9 0.4(7) . . . . ?
C16 C15 C10 C11 179.7(5) . . . . ?
C16 C3 C4 C5 1.6(8) . . . . ?
C38 C37 C50 C51 -4.5(7) . . . . ?
C38 C37 C50 C49 175.5(5) . . . . ?
C38 C39 C40 C41 178.9(5) . . . . ?
C8 C7 C16 C15 0.2(7) . . . . ?
C8 C7 C16 C3 -179.1(5) . . . . ?
C8 C7 C6 C5 -179.8(5) . . . . ?
C8 C9 C10 C15 -0.5(8) . . . . ?
C8 C9 C10 C11 -179.8(5) . . . . ?
C29 C30 C31 N3 -1.7(9) . . . . ?
C29 C30 C31 C32 179.9(5) . . . . ?
C29 C28 C27 N3 0.1(9) . . . . ?
C1 C2 C3 C16 0.4(7) . . . . ?
C1 C2 C3 C4 -178.3(5) . . . . ?
C1 C14 C13 C12 -178.5(5) . . . . ?
C66 C67 C68 N8 177.3(5) . . . . ?
C66 C67 C68 C69 -3.8(8) . . . . ?
C21 N2 C17 C18 -0.8(8) . . . . ?
C21 C20 C19 C18 0.9(9) . . . . ?
C22 N1 C26 C25 0.1(8) . . . . ?
C22 C23 C24 C25 0.4(9) . . . . ?
C22 C21 C20 C19 178.0(5) . . . . ?
C60 C59 C58 N6 -0.5(8) . . . . ?
C60 C59 C58 C57 -177.4(5) . . . . ?
C60 C61 C62 N6 1.4(9) . . . . ?
C57 N5 C53 C54 0.8(9) . . . . ?
C57 C56 C55 C54 0.6(9) . . . . ?
C15 C16 C3 C2 0.6(7) . . . . ?
C15 C16 C3 C4 179.4(5) . . . . ?
C15 C14 C13 C12 2.1(8) . . . . ?
C15 C10 C11 C12 2.7(8) . . . . ?
C39 C52 C51 C50 -1.3(7) . . . . ?
C39 C52 C51 C46 179.9(5) . . . . ?
C39 C52 C43 C42 0.5(7) . . . . ?
C39 C52 C43 C44 -178.8(5) . . . . ?
C39 C40 C41 C42 0.8(9) . . . . ?
C59 C60 C61 C62 0.1(9) . . . . ?
C6 C7 C16 C15 179.3(5) . . . . ?
C6 C7 C16 C3 0.1(7) . . . . ?
C6 C7 C8 C9 -179.4(6) . . . . ?
C36 N4 C32 C33 -1.1(8) . . . . ?
C36 N4 C32 C31 177.8(4) . . . . ?
C14 C15 C10 C9 179.5(5) . . . . ?
C14 C15 C10 C11 -1.2(7) . . . . ?
C14 C13 C12 C11 -0.6(9) . . . . ?
C61 C60 C59 C58 -0.5(9) . . . . ?
C58 N6 C62 C61 -2.4(8) . . . . ?
C58 C57 C56 C55 179.3(5) . . . . ?
C51 C52 C39 C38 0.3(7) . . . . ?
C51 C52 C39 C40 -179.1(5) . . . . ?
C51 C52 C43 C42 -179.4(5) . . . . ?
C51 C52 C43 C44 1.3(7) . . . . ?
C51 C50 C49 C48 -2.0(8) . . . . ?
C51 C46 C47 C48 -1.7(9) . . . . ?
C62 N6 C58 C57 179.1(5) . . . . ?
C62 N6 C58 C59 1.9(8) . . . . ?
C50 C37 C38 O4 -176.7(4) . . . . ?
C50 C37 C38 C39 3.7(7) . . . . ?
C50 C51 C46 C45 179.6(5) . . . . ?
C50 C51 C46 C47 -0.3(8) . . . . ?
C50 C49 C48 C47 0.0(9) . . . . ?
C27 N3 C31 C30 1.6(8) . . . . ?
C27 N3 C31 C32 -179.9(5) . . . . ?
C20 C21 C22 N1 -178.4(5) . . . . ?
C20 C21 C22 C23 -1.1(8) . . . . ?
C13 C12 C11 C10 -1.9(9) . . . . ?
C53 N5 C57 C58 180.0(5) . . . . ?
C53 N5 C57 C56 -0.6(8) . . . . ?
C53 C54 C55 C56 -0.5(10) . . . . ?
C24 C23 C22 N1 -0.1(8) . . . . ?
C24 C23 C22 C21 -177.1(5) . . . . ?
C24 C25 C26 N1 0.2(9) . . . . ?
C56 C57 C58 N6 178.9(5) . . . . ?
C56 C57 C58 C59 -4.0(9) . . . . ?
C9 C10 C11 C12 -178.0(5) . . . . ?
C65 C64 C63 N7 -1.0(8) . . . . ?
C43 C52 C39 C38 -179.6(4) . . . . ?
C43 C52 C39 C40 1.0(7) . . . . ?
C43 C52 C51 C50 178.6(5) . . . . ?
C43 C52 C51 C46 -0.2(7) . . . . ?
C43 C42 C41 C40 0.7(9) . . . . ?
C45 C46 C47 C48 178.4(6) . . . . ?
C3 C2 C1 O1 177.8(4) . . . . ?
C3 C2 C1 C14 -2.1(7) . . . . ?
C3 C16 C15 C14 -0.1(7) . . . . ?
C3 C16 C15 C10 179.0(5) . . . . ?
C3 C4 C5 C6 -0.4(9) . . . . ?
C55 C54 C53 N5 -0.2(10) . . . . ?
C63 N7 C67 C68 -178.3(4) . . . . ?
C63 N7 C67 C66 2.0(7) . . . . ?
C63 C64 C65 C66 1.0(9) . . . . ?
C17 N2 C21 C22 -178.2(4) . . . . ?
C17 N2 C21 C20 1.0(7) . . . . ?
C17 C18 C19 C20 -0.7(9) . . . . ?
C26 N1 C22 C23 -0.2(7) . . . . ?
C26 N1 C22 C21 177.1(4) . . . . ?
C72 N8 C68 C67 179.8(5) . . . . ?
C72 N8 C68 C69 0.9(7) . . . . ?
C72 C71 C70 C69 1.3(10) . . . . ?
C10 C15 C14 C1 179.4(4) . . . . ?
C10 C15 C14 C13 -1.2(7) . . . . ?
C42 C43 C44 C45 -180.0(6) . . . . ?
C46 C51 C50 C37 -177.8(5) . . . . ?
C46 C51 C50 C49 2.1(7) . . . . ?
C46 C45 C44 C43 -1.1(10) . . . . ?
C46 C47 C48 C49 1.9(10) . . . . ?
C02G C02N C02R C02Q 1.0(10) . . . . ?
C02G C02S C02T C02Q 0.0(12) . . . . ?
C44 C43 C42 C41 177.8(6) . . . . ?
C44 C45 C46 C51 2.2(9) . . . . ?
C44 C45 C46 C47 -177.9(6) . . . . ?
C02N C02G C02S C02T -0.3(11) . . . . ?
C02R C02Q C02T C02S 0.7(11) . . . . ?
C02S C02G C02N C02R -0.2(10) . . . . ?
C02T C02Q C02R C02N -1.2(11) . . . . ?
C73 C74 C75 C76 2(2) . . . . ?
C85 C86 C87 C88 2(2) . . . . ?
C74 C73 C78 C77 -0.4(18) . . . . ?
C89 C88 C87 C86 -1.7(18) . . . . ?
C77 C76 C75 C74 0.1(18) . . . . ?
C90 C85 C86 C87 -1(2) . . . . ?
C90 C89 C88 C87 0.5(17) . . . . ?
C78 C73 C74 C75 -2(2) . . . . ?
C78 C77 C76 C75 -2.2(15) . . . . ?
C88 C89 C90 C85 0.7(17) . . . . ?
C79 C84 C83 C82 -1.0(18) . . . . ?
C76 C77 C78 C73 2.4(16) . . . . ?
C86 C85 C90 C89 -1(2) . . . . ?
C84 C79 C80 C81 -1.9(19) . . . . ?
C82 C81 C80 C79 2(2) . . . . ?
C81 C82 C83 C84 1(2) . . . . ?
C83 C82 C81 C80 -2(2) . . . . ?
C80 C79 C84 C83 1.3(17) . . . . ?
